data_7050674
loop_
_publ_author_name
'Elsegood, Mark R. J.'
'Holmes, Kathryn E.'
'Kelly, Paul F.'
'Parr, Jonathan'
'Stonehouse, Julia M.'

_publ_section_title
;
 The preparation and structure of novel sulfimide systems; X-ray
 crystal structures of 1,4-(PhS{NH})2C6H4 (and dihydrate),
 1,2-(PhS{NH})(PhS)C6H4&#x00B7;H2O and of [Ph2SNH] and its hydrate
;
_journal_issue 2
_journal_name_full 'New Journal of Chemistry'
_journal_page_first 202
_journal_paper_doi 10.1039/b103502a
_journal_volume 26
_journal_year 2002
_chemical_formula_sum 'C18 H17 N O S2'
_chemical_formula_weight 327.45
_chemical_name_systematic
;
?
;
_space_group_IT_number 14
_symmetry_cell_setting monoclinic
_symmetry_space_group_name_Hall '-P 2ybc'
_symmetry_space_group_name_H-M 'P 1 21/c 1'
_atom_sites_solution_hydrogens 'geom except NH and OH coords freely refined'
_atom_sites_solution_primary direct
_atom_sites_solution_secondary difmap
_audit_creation_method SHELXL-97
_cell_angle_alpha 90.00
_cell_angle_beta 94.837(5)
_cell_angle_gamma 90.00
_cell_formula_units_Z 8
_cell_length_a 20.698(6)
_cell_length_b 28.122(8)
_cell_length_c 5.5475(15)
_cell_measurement_reflns_used 1781
_cell_measurement_temperature 150(2)
_cell_measurement_theta_max 28.27
_cell_measurement_theta_min 2.93
_cell_volume 3217.5(16)
_computing_cell_refinement 'Bruker SAINT'
_computing_data_collection 'Bruker SMART'
_computing_data_reduction 'Bruker SAINT'
_computing_molecular_graphics 'Bruker SHELXTL'
_computing_publication_material 'Bruker SHELXTL and local programs'
_computing_structure_refinement 'Bruker SHELXTL'
_computing_structure_solution 'Bruker SHELXTL'
_diffrn_ambient_temperature 150(2)
_diffrn_measured_fraction_theta_full 1.000
_diffrn_measured_fraction_theta_max 1.000
_diffrn_measurement_device_type 'Bruker SMART 1000 CCD diffractometer'
_diffrn_measurement_method '\w rotation with narrow frames'
_diffrn_radiation_monochromator graphite
_diffrn_radiation_source 'sealed tube'
_diffrn_radiation_type MoK\a
_diffrn_radiation_wavelength 0.71073
_diffrn_reflns_av_R_equivalents 0.2399
_diffrn_reflns_av_sigmaI/netI 0.1905
_diffrn_reflns_limit_h_max 22
_diffrn_reflns_limit_h_min -22
_diffrn_reflns_limit_k_max 29
_diffrn_reflns_limit_k_min -30
_diffrn_reflns_limit_l_max 5
_diffrn_reflns_limit_l_min -5
_diffrn_reflns_number 18565
_diffrn_reflns_theta_full 22.50
_diffrn_reflns_theta_max 22.50
_diffrn_reflns_theta_min 0.99
_diffrn_standards_decay_% 0
_diffrn_standards_number 0
_exptl_absorpt_coefficient_mu 0.332
_exptl_absorpt_correction_T_max 0.993
_exptl_absorpt_correction_T_min 0.766
_exptl_absorpt_correction_type multi-scan
_exptl_crystal_colour colourless
_exptl_crystal_density_diffrn 1.352
_exptl_crystal_density_method 'not measured'
_exptl_crystal_description needle
_exptl_crystal_F_000 1376
_exptl_crystal_size_max 0.85
_exptl_crystal_size_mid 0.05
_exptl_crystal_size_min 0.02
_refine_diff_density_max 0.835
_refine_diff_density_min -0.667
_refine_diff_density_rms 0.173
_refine_ls_extinction_coef 0.058(4)
_refine_ls_extinction_expression Fc^*^=kFc[1+0.001xFc^2^\l^3^/sin(2\q)]^-1/4^
_refine_ls_extinction_method SHELXL
_refine_ls_goodness_of_fit_ref 1.078
_refine_ls_hydrogen_treatment mixed
_refine_ls_matrix_type full
_refine_ls_number_parameters 410
_refine_ls_number_reflns 4187
_refine_ls_number_restraints 341
_refine_ls_restrained_S_all 1.037
_refine_ls_R_factor_all 0.1898
_refine_ls_R_factor_gt 0.0995
_refine_ls_shift/su_max 0.000
_refine_ls_shift/su_mean 0.000
_refine_ls_structure_factor_coef Fsqd
_refine_ls_weighting_details 'calc w=1/[\s^2^(Fo^2^)+(0.1294P)^2^+0.0000P] where P=(Fo^2^+2Fc^2^)/3'
_refine_ls_weighting_scheme calc
_refine_ls_wR_factor_gt 0.2108
_refine_ls_wR_factor_ref 0.2570
_reflns_number_gt 2259
_reflns_number_total 4187
_reflns_threshold_expression I>2\s(I)
_cod_data_source_file b103502a.txt
_cod_data_source_block 2a
_cod_original_cell_volume 3217.5(15)
_cod_original_sg_symbol_H-M P2(1)/c
_cod_database_code 7050674

loop_
_symmetry_equiv_pos_as_xyz
'x, y, z'
'-x, y+1/2, -z+1/2'
'-x, -y, -z'
'x, -y-1/2, z-1/2'

loop_
_atom_site_label
_atom_site_type_symbol
_atom_site_fract_x
_atom_site_fract_y
_atom_site_fract_z
_atom_site_U_iso_or_equiv
_atom_site_adp_type
_atom_site_occupancy
_atom_site_symmetry_multiplicity
_atom_site_calc_flag
_atom_site_refinement_flags
_atom_site_disorder_assembly
_atom_site_disorder_group
S1 S 0.08803(10) 0.67116(8) 0.4670(4) 0.0200(7) Uani 1 1 d U . .
N1 N 0.0530(3) 0.7215(3) 0.4457(15) 0.0214(19) Uani 1 1 d U . .
H1A H 0.059(4) 0.733(3) 0.598(17) 0.032 Uiso 1 1 d . . .
C1 C 0.1703(4) 0.6784(3) 0.5970(16) 0.0203(15) Uani 1 1 d U . .
C2 C 0.1858(4) 0.6983(3) 0.8163(17) 0.0215(17) Uani 1 1 d U . .
H2 H 0.1527 0.7084 0.9135 0.026 Uiso 1 1 calc R . .
C3 C 0.2503(4) 0.7038(3) 0.8972(18) 0.026(2) Uani 1 1 d U . .
H3 H 0.2615 0.7185 1.0492 0.031 Uiso 1 1 calc R . .
C4 C 0.2989(5) 0.6882(3) 0.760(2) 0.031(2) Uani 1 1 d U . .
H4 H 0.3431 0.6906 0.8209 0.037 Uiso 1 1 calc R . .
C5 C 0.2828(4) 0.6692(3) 0.5346(19) 0.030(2) Uani 1 1 d U . .
H5 H 0.3157 0.6598 0.4349 0.036 Uiso 1 1 calc R . .
C6 C 0.2184(4) 0.6639(3) 0.4551(17) 0.0222(19) Uani 1 1 d U . .
H6 H 0.2068 0.6501 0.3011 0.027 Uiso 1 1 calc R . .
C7 C 0.0570(4) 0.6365(3) 0.7054(16) 0.021(2) Uani 1 1 d U . .
C8 C 0.0115(4) 0.6563(3) 0.8392(17) 0.025(2) Uani 1 1 d U . .
H8 H -0.0005 0.6886 0.8125 0.030 Uiso 1 1 calc R . .
C9 C -0.0178(4) 0.6304(3) 1.0135(17) 0.024(2) Uani 1 1 d U . .
H9 H -0.0489 0.6448 1.1069 0.029 Uiso 1 1 calc R . .
C10 C -0.0005(4) 0.5828(3) 1.0483(18) 0.028(2) Uani 1 1 d U . .
H10 H -0.0197 0.5645 1.1671 0.034 Uiso 1 1 calc R . .
C11 C 0.0448(4) 0.5621(3) 0.9096(18) 0.029(2) Uani 1 1 d U . .
H11 H 0.0553 0.5294 0.9308 0.035 Uiso 1 1 calc R . .
C12 C 0.0744(4) 0.5885(3) 0.7422(17) 0.025(2) Uani 1 1 d U . .
S2 S 0.13468(14) 0.56471(9) 0.5652(6) 0.0455(10) Uani 1 1 d U . .
C13 C 0.1376(4) 0.5028(3) 0.6296(17) 0.022(2) Uani 1 1 d U . .
C14 C 0.1097(5) 0.4707(3) 0.4699(18) 0.031(2) Uani 1 1 d U . .
H14 H 0.0837 0.4817 0.3317 0.037 Uiso 1 1 calc R . .
C15 C 0.1183(5) 0.4235(4) 0.504(2) 0.041(3) Uani 1 1 d U . .
H15 H 0.0995 0.4018 0.3872 0.049 Uiso 1 1 calc R . .
C16 C 0.1535(5) 0.4067(4) 0.703(2) 0.038(3) Uani 1 1 d U . .
H16 H 0.1582 0.3734 0.7272 0.045 Uiso 1 1 calc R . .
C17 C 0.1821(5) 0.4377(4) 0.869(2) 0.035(2) Uani 1 1 d U . .
H17 H 0.2071 0.4260 1.0083 0.043 Uiso 1 1 calc R . .
C18 C 0.1747(4) 0.4864(3) 0.8348(18) 0.031(2) Uani 1 1 d U . .
H18 H 0.1946 0.5082 0.9490 0.037 Uiso 1 1 calc R . .
S3 S 0.41997(10) 0.32767(8) 0.9183(4) 0.0201(7) Uani 1 1 d U . .
N2 N 0.4515(4) 0.2761(3) 0.9189(15) 0.027(2) Uani 1 1 d U . .
H2A H 0.450(4) 0.263(3) 1.080(18) 0.041 Uiso 1 1 d . . .
C19 C 0.3436(4) 0.3234(3) 1.0435(16) 0.019(2) Uani 1 1 d U . .
C20 C 0.2947(4) 0.2992(3) 0.9023(18) 0.025(2) Uani 1 1 d U . .
H20 H 0.3042 0.2843 0.7557 0.030 Uiso 1 1 calc R . .
C21 C 0.2322(4) 0.2970(3) 0.9767(19) 0.030(2) Uani 1 1 d U . .
H21 H 0.1988 0.2812 0.8796 0.036 Uiso 1 1 calc R . .
C22 C 0.2188(5) 0.3182(3) 1.195(2) 0.035(2) Uani 1 1 d U . .
H22 H 0.1763 0.3166 1.2472 0.042 Uiso 1 1 calc R . .
C23 C 0.2664(5) 0.3409(3) 1.3315(19) 0.031(2) Uani 1 1 d U . .
H23 H 0.2567 0.3552 1.4794 0.038 Uiso 1 1 calc R . .
C24 C 0.3283(4) 0.3440(3) 1.2622(17) 0.025(2) Uani 1 1 d U . .
H24 H 0.3608 0.3600 1.3622 0.029 Uiso 1 1 calc R . .
C25 C 0.4623(4) 0.3655(3) 1.1392(16) 0.0168(19) Uani 1 1 d U . .
C26 C 0.5040(4) 0.3449(3) 1.3236(17) 0.022(2) Uani 1 1 d U . .
H26 H 0.5091 0.3114 1.3307 0.026 Uiso 1 1 calc R . .
C27 C 0.5375(4) 0.3733(3) 1.4943(18) 0.026(2) Uani 1 1 d U . .
H27 H 0.5645 0.3591 1.6214 0.031 Uiso 1 1 calc R . .
C28 C 0.5319(4) 0.4223(3) 1.4813(19) 0.028(2) Uani 1 1 d U . .
H28 H 0.5551 0.4416 1.5993 0.034 Uiso 1 1 calc R . .
C29 C 0.4920(4) 0.4433(3) 1.2939(17) 0.025(2) Uani 1 1 d U . .
H29 H 0.4894 0.4769 1.2818 0.030 Uiso 1 1 calc R . .
C30 C 0.4565(4) 0.4152(3) 1.1269(16) 0.0187(19) Uani 1 1 d U . .
S4 S 0.40574(12) 0.44214(8) 0.8906(4) 0.0263(7) Uani 1 1 d U . .
C31 C 0.3627(4) 0.4840(3) 1.0586(16) 0.020(2) Uani 1 1 d U . .
C32 C 0.3328(4) 0.4715(3) 1.2619(17) 0.027(2) Uani 1 1 d U . .
H32 H 0.3369 0.4400 1.3224 0.032 Uiso 1 1 calc R . .
C33 C 0.2973(4) 0.5040(3) 1.3778(18) 0.031(2) Uani 1 1 d U . .
H33 H 0.2777 0.4951 1.5198 0.037 Uiso 1 1 calc R . .
C34 C 0.2898(5) 0.5493(4) 1.291(2) 0.035(3) Uani 1 1 d U . .
H34 H 0.2651 0.5717 1.3728 0.042 Uiso 1 1 calc R . .
C35 C 0.3178(5) 0.5624(3) 1.086(2) 0.037(3) Uani 1 1 d U . .
H35 H 0.3119 0.5939 1.0255 0.045 Uiso 1 1 calc R . .
C36 C 0.3546(4) 0.5303(3) 0.9652(18) 0.027(2) Uani 1 1 d U . .
H36 H 0.3739 0.5395 0.8228 0.033 Uiso 1 1 calc R . .
O1 O -0.0847(3) 0.7308(3) 0.3498(13) 0.038(2) Uani 1 1 d D . .
H1B H -0.043(3) 0.725(4) 0.36(2) 0.057 Uiso 1 1 d D . .
H1C H -0.107(5) 0.744(4) 0.461(16) 0.057 Uiso 1 1 d D . .
O2 O 0.5842(3) 0.2722(2) 0.8337(12) 0.0317(18) Uani 1 1 d . . .

loop_
_atom_site_aniso_label
_atom_site_aniso_U_11
_atom_site_aniso_U_22
_atom_site_aniso_U_33
_atom_site_aniso_U_23
_atom_site_aniso_U_13
_atom_site_aniso_U_12
S1 0.0244(13) 0.0131(13) 0.0219(15) 0.0008(11) -0.0011(10) -0.0002(10)
N1 0.021(4) 0.019(4) 0.022(5) 0.007(4) -0.006(4) 0.005(3)
C1 0.0212(16) 0.0191(18) 0.0204(17) 0.0005(10) 0.0015(9) 0.0000(10)
C2 0.034(3) 0.007(4) 0.022(3) 0.003(3) -0.001(3) -0.005(4)
C3 0.038(4) 0.013(5) 0.026(5) 0.002(4) -0.004(3) -0.009(4)
C4 0.027(5) 0.015(6) 0.048(6) 0.003(5) -0.011(4) -0.002(4)
C5 0.022(4) 0.030(6) 0.039(6) 0.001(5) 0.000(4) 0.002(4)
C6 0.024(2) 0.017(5) 0.026(4) 0.003(4) 0.002(3) 0.001(4)
C7 0.023(5) 0.019(4) 0.022(6) 0.002(4) -0.002(4) -0.006(4)
C8 0.021(5) 0.021(5) 0.031(6) 0.001(4) -0.001(4) -0.002(4)
C9 0.023(5) 0.027(5) 0.023(6) -0.007(5) 0.000(4) -0.006(4)
C10 0.031(6) 0.023(5) 0.030(6) 0.002(5) 0.001(4) -0.008(4)
C11 0.036(6) 0.011(5) 0.041(6) 0.008(4) 0.004(4) -0.005(4)
C12 0.033(6) 0.014(4) 0.027(6) 0.000(4) 0.006(4) -0.003(4)
S2 0.062(2) 0.0098(15) 0.070(2) 0.0116(14) 0.0367(17) 0.0089(13)
C13 0.028(5) 0.011(4) 0.029(6) 0.006(4) 0.005(4) 0.002(4)
C14 0.035(6) 0.030(5) 0.024(6) 0.003(4) -0.008(4) -0.014(5)
C15 0.061(7) 0.030(5) 0.034(6) -0.007(5) 0.008(5) -0.012(5)
C16 0.047(7) 0.020(5) 0.049(7) 0.008(5) 0.020(5) 0.006(5)
C17 0.035(6) 0.035(6) 0.036(6) 0.017(5) -0.004(5) 0.004(5)
C18 0.032(6) 0.026(5) 0.033(6) 0.004(4) -0.008(4) -0.014(4)
S3 0.0254(14) 0.0124(13) 0.0222(15) -0.0014(11) 0.0007(11) 0.0012(10)
N2 0.040(5) 0.013(4) 0.030(5) -0.003(4) 0.007(4) -0.002(3)
C19 0.022(4) 0.015(5) 0.019(5) 0.008(4) -0.007(4) -0.005(4)
C20 0.032(5) 0.012(5) 0.029(6) -0.008(4) -0.008(4) 0.005(4)
C21 0.022(5) 0.015(5) 0.050(7) -0.003(5) -0.014(5) -0.003(4)
C22 0.022(5) 0.031(6) 0.053(7) 0.012(5) 0.003(5) 0.005(4)
C23 0.040(5) 0.026(6) 0.030(6) -0.003(5) 0.008(4) -0.003(5)
C24 0.029(5) 0.020(5) 0.024(5) -0.005(4) -0.004(4) -0.005(4)
C25 0.016(4) 0.016(4) 0.018(5) -0.001(4) 0.000(4) -0.002(4)
C26 0.020(5) 0.012(5) 0.033(6) -0.005(4) 0.000(4) 0.000(4)
C27 0.027(5) 0.027(5) 0.024(6) -0.009(4) -0.004(4) -0.001(4)
C28 0.027(5) 0.020(5) 0.036(6) -0.010(5) -0.002(4) -0.006(4)
C29 0.029(5) 0.009(5) 0.036(6) -0.005(4) 0.005(4) -0.004(4)
C30 0.019(5) 0.013(4) 0.025(5) 0.004(4) 0.007(4) -0.004(3)
S4 0.0380(16) 0.0178(14) 0.0224(15) -0.0013(12) -0.0006(12) 0.0083(11)
C31 0.018(5) 0.019(5) 0.020(5) -0.006(4) -0.009(4) -0.002(4)
C32 0.029(5) 0.022(5) 0.027(6) -0.004(4) -0.004(4) 0.005(4)
C33 0.031(6) 0.030(6) 0.031(6) -0.006(5) 0.003(5) 0.007(5)
C34 0.036(6) 0.029(5) 0.042(6) -0.014(5) 0.002(5) 0.009(5)
C35 0.037(6) 0.020(5) 0.053(7) 0.000(5) -0.006(5) 0.007(5)
C36 0.035(6) 0.015(5) 0.031(6) 0.002(4) -0.002(4) 0.000(4)
O1 0.027(4) 0.045(5) 0.040(5) -0.002(4) -0.004(4) 0.003(4)
O2 0.030(4) 0.029(4) 0.035(5) 0.001(3) -0.008(3) 0.001(3)

loop_
_atom_type_symbol
_atom_type_description
_atom_type_scat_dispersion_real
_atom_type_scat_dispersion_imag
_atom_type_scat_source
C C 0.0033 0.0016 'International Tables Vol C Tables 4.2.6.8 and 6.1.1.4'
H H 0.0000 0.0000 'International Tables Vol C Tables 4.2.6.8 and 6.1.1.4'
N N 0.0061 0.0033 'International Tables Vol C Tables 4.2.6.8 and 6.1.1.4'
O O 0.0106 0.0060 'International Tables Vol C Tables 4.2.6.8 and 6.1.1.4'
S S 0.1246 0.1234 'International Tables Vol C Tables 4.2.6.8 and 6.1.1.4'

loop_
_geom_angle_atom_site_label_1
_geom_angle_atom_site_label_2
_geom_angle_atom_site_label_3
_geom_angle
_geom_angle_site_symmetry_1
_geom_angle_site_symmetry_3
_geom_angle_publ_flag
N1 S1 C1 109.8(4) . . ?
N1 S1 C7 110.3(4) . . ?
C1 S1 C7 98.6(4) . . ?
C2 C1 C6 120.4(8) . . ?
C2 C1 S1 123.4(7) . . ?
C6 C1 S1 116.1(7) . . ?
C1 C2 C3 119.2(9) . . ?
C2 C3 C4 121.0(9) . . ?
C5 C4 C3 119.5(9) . . ?
C4 C5 C6 119.2(9) . . ?
C5 C6 C1 120.7(9) . . ?
C8 C7 C12 119.4(8) . . ?
C8 C7 S1 118.9(7) . . ?
C12 C7 S1 121.4(7) . . ?
C7 C8 C9 121.7(9) . . ?
C8 C9 C10 118.5(9) . . ?
C11 C10 C9 120.2(9) . . ?
C12 C11 C10 120.6(9) . . ?
C11 C12 C7 119.5(8) . . ?
C11 C12 S2 122.9(7) . . ?
C7 C12 S2 117.5(6) . . ?
C13 S2 C12 105.7(4) . . ?
C14 C13 C18 119.1(9) . . ?
C14 C13 S2 121.0(7) . . ?
C18 C13 S2 119.6(7) . . ?
C15 C14 C13 121.2(10) . . ?
C14 C15 C16 120.9(10) . . ?
C15 C16 C17 120.0(10) . . ?
C16 C17 C18 119.9(10) . . ?
C17 C18 C13 119.0(9) . . ?
N2 S3 C19 108.4(4) . . ?
N2 S3 C25 111.2(4) . . ?
C19 S3 C25 99.9(4) . . ?
C20 C19 C24 118.5(8) . . ?
C20 C19 S3 115.9(7) . . ?
C24 C19 S3 125.5(7) . . ?
C21 C20 C19 120.1(9) . . ?
C20 C21 C22 119.7(9) . . ?
C23 C22 C21 119.9(9) . . ?
C22 C23 C24 121.8(10) . . ?
C23 C24 C19 120.1(9) . . ?
C30 C25 C26 119.3(8) . . ?
C30 C25 S3 121.4(7) . . ?
C26 C25 S3 119.2(7) . . ?
C27 C26 C25 120.3(9) . . ?
C26 C27 C28 120.3(9) . . ?
C27 C28 C29 120.0(9) . . ?
C30 C29 C28 120.2(8) . . ?
C29 C30 C25 119.9(9) . . ?
C29 C30 S4 119.9(7) . . ?
C25 C30 S4 120.2(7) . . ?
C30 S4 C31 100.7(4) . . ?
C32 C31 C36 119.3(8) . . ?
C32 C31 S4 122.5(7) . . ?
C36 C31 S4 117.9(7) . . ?
C33 C32 C31 120.7(9) . . ?
C34 C33 C32 120.5(10) . . ?
C33 C34 C35 120.0(9) . . ?
C34 C35 C36 120.8(10) . . ?
C35 C36 C31 118.5(9) . . ?

loop_
_geom_bond_atom_site_label_1
_geom_bond_atom_site_label_2
_geom_bond_distance
_geom_bond_site_symmetry_2
_geom_bond_publ_flag
S1 N1 1.590(8) . ?
S1 C1 1.803(9) . ?
S1 C7 1.803(9) . ?
C1 C2 1.354(12) . ?
C1 C6 1.381(12) . ?
C2 C3 1.381(12) . ?
C3 C4 1.383(13) . ?
C4 C5 1.374(14) . ?
C5 C6 1.378(12) . ?
C7 C8 1.366(12) . ?
C7 C12 1.409(12) . ?
C8 C9 1.390(12) . ?
C9 C10 1.395(13) . ?
C10 C11 1.389(13) . ?
C11 C12 1.373(12) . ?
C12 S2 1.782(9) . ?
S2 C13 1.776(9) . ?
C13 C14 1.359(12) . ?
C13 C18 1.396(13) . ?
C14 C15 1.351(13) . ?
C15 C16 1.355(15) . ?
C16 C17 1.368(14) . ?
C17 C18 1.390(13) . ?
S3 N2 1.589(8) . ?
S3 C19 1.783(9) . ?
S3 C25 1.794(9) . ?
C19 C20 1.403(12) . ?
C19 C24 1.404(12) . ?
C20 C21 1.392(12) . ?
C21 C22 1.398(14) . ?
C22 C23 1.353(13) . ?
C23 C24 1.370(12) . ?
C25 C30 1.405(12) . ?
C25 C26 1.406(12) . ?
C26 C27 1.379(12) . ?
C27 C28 1.384(12) . ?
C28 C29 1.403(13) . ?
C29 C30 1.381(12) . ?
C30 S4 1.779(9) . ?
S4 C31 1.785(9) . ?
C31 C32 1.377(12) . ?
C31 C36 1.407(12) . ?
C32 C33 1.367(12) . ?
C33 C34 1.365(13) . ?
C34 C35 1.370(14) . ?
C35 C36 1.389(13) . ?

loop_
_geom_hbond_atom_site_label_D
_geom_hbond_atom_site_label_H
_geom_hbond_atom_site_label_A
_geom_hbond_distance_DH
_geom_hbond_distance_HA
_geom_hbond_distance_DA
_geom_hbond_angle_DHA
_geom_hbond_site_symmetry_A
N1 H1A N1 0.91(9) 2.32(9) 3.205(7) 164(8) 4_576
N2 H2A N2 0.97(10) 2.17(10) 3.139(7) 172(8) 4_566
O1 H1B N1 0.88(7) 2.00(7) 2.866(10) 168(10) .
O1 H1C O1 0.88(7) 2.28(9) 2.977(5) 136(9) 4_576
